data_4131090
loop_
_publ_author_name
'Kennedy, C. Rose'
'Lehnherr, Dan'
'Rajapaksa, Naomi S.'
'Ford, David D.'
'Park, Yongho'
'Jacobsen, Eric N.'

_publ_section_title
;
 Mechanism-Guided Development of a Highly Active Bis-thiourea Catalyst for
 Anion-Abstraction Catalysis.
;
_journal_issue 41
_journal_name_full 'Journal of the American Chemical Society'
_journal_page_first 13525
_journal_page_last 13528
_journal_paper_doi 10.1021/jacs.6b09205
_journal_volume 138
_journal_year 2016
_chemical_absolute_configuration ad
_chemical_formula_sum 'C35 H44 Cl2 F12 N6 O2 S2'
_chemical_formula_weight 943.78
_space_group_IT_number 4
_space_group_name_Hall 'P 2yb'
_space_group_name_H-M_alt 'P 1 21 1'
_symmetry_cell_setting monoclinic
_symmetry_space_group_name_Hall 'P 2yb'
_symmetry_space_group_name_H-M 'P 1 21 1'
_atom_sites_solution_hydrogens geom
_atom_sites_solution_primary direct
_atom_sites_solution_secondary difmap
_audit_creation_method SHELXL-97
_cell_angle_alpha 90.00
_cell_angle_beta 94.461(2)
_cell_angle_gamma 90.00
_cell_formula_units_Z 2
_cell_length_a 10.8045(15)
_cell_length_b 14.937(2)
_cell_length_c 13.3271(18)
_cell_measurement_reflns_used 9934
_cell_measurement_temperature 100(2)
_cell_measurement_theta_max 25.7
_cell_measurement_theta_min 2.33
_cell_volume 2144.3(5)
_computing_cell_refinement 'SAINT 7.46A (Bruker-AXS, 2009)'
_computing_data_collection 'APEX2 v2009.3.0 (Bruker-AXS, 2009)'
_computing_data_reduction 'SAINT 7.46A (Bruker-AXS, 2009)'
_computing_molecular_graphics 'Bruker SHELXTL (Sheldrick, 2008)'
_computing_publication_material 'Bruker SHELXTL (Sheldrick, 2008)'
_computing_structure_refinement 'SHELXL-97 (Sheldrick, 2008)'
_computing_structure_solution 'SHELXS-97 (Sheldrick, 2008)'
_diffrn_ambient_temperature 100(2)
_diffrn_measured_fraction_theta_full 0.996
_diffrn_measured_fraction_theta_max 0.996
_diffrn_measurement_device_type
;
Bruker D8 goniometer with CCD area detector  
;
_diffrn_measurement_method 'omega and phi scans'
_diffrn_radiation_monochromator graphite
_diffrn_radiation_source 'fine-focus sealed tube'
_diffrn_radiation_type MoK\a
_diffrn_radiation_wavelength 0.71073
_diffrn_reflns_av_R_equivalents 0.0367
_diffrn_reflns_av_sigmaI/netI 0.0462
_diffrn_reflns_limit_h_max 13
_diffrn_reflns_limit_h_min -13
_diffrn_reflns_limit_k_max 18
_diffrn_reflns_limit_k_min -18
_diffrn_reflns_limit_l_max 16
_diffrn_reflns_limit_l_min -16
_diffrn_reflns_number 21614
_diffrn_reflns_theta_full 25.72
_diffrn_reflns_theta_max 25.72
_diffrn_reflns_theta_min 1.53
_exptl_absorpt_coefficient_mu 0.340
_exptl_absorpt_correction_T_max 0.9603
_exptl_absorpt_correction_T_min 0.9350
_exptl_absorpt_correction_type multi-scan
_exptl_absorpt_process_details SADABS
_exptl_crystal_colour colorless
_exptl_crystal_density_diffrn 1.462
_exptl_crystal_density_method 'not measured'
_exptl_crystal_description block
_exptl_crystal_F_000 972
_exptl_crystal_size_max 0.20
_exptl_crystal_size_mid 0.18
_exptl_crystal_size_min 0.12
_refine_diff_density_max 1.050
_refine_diff_density_min -0.718
_refine_diff_density_rms 0.079
_refine_ls_abs_structure_details 'Flack H D (1983), Acta Cryst. A39, 876-881'
_refine_ls_abs_structure_Flack 0.09(7)
_refine_ls_extinction_method none
_refine_ls_goodness_of_fit_ref 1.054
_refine_ls_hydrogen_treatment constr
_refine_ls_matrix_type full
_refine_ls_number_parameters 554
_refine_ls_number_reflns 8140
_refine_ls_number_restraints 43
_refine_ls_restrained_S_all 1.055
_refine_ls_R_factor_all 0.0597
_refine_ls_R_factor_gt 0.0522
_refine_ls_shift/su_max 0.001
_refine_ls_shift/su_mean 0.000
_refine_ls_structure_factor_coef Fsqd
_refine_ls_weighting_details 'calc w=1/[\s^2^(Fo^2^)+(0.0951P)^2^+1.1429P] where P=(Fo^2^+2Fc^2^)/3'
_refine_ls_weighting_scheme calc
_refine_ls_wR_factor_gt 0.1458
_refine_ls_wR_factor_ref 0.1518
_reflns_number_gt 7197
_reflns_number_total 8140
_reflns_threshold_expression >2sigma(I)
_cod_data_source_file ja6b09205_si_002.cif
_cod_data_source_block DLH-740
_cod_depositor_comments
;
The following automatic conversions were performed:

data item '_symmetry_cell_setting' value 'Monoclinic' was changed to
'monoclinic' in accordance with the
/home/saulius/struct/COD-crude-data/automatic-downloads/DataCite-retrospective/ACS/depositions/lib/dictionaries/cif_core.dic
dictionary named 'cif_core.dic' version 2.4.2 last updated on
2011-04-26.

Automatic conversion script
Id: cif_fix_values 6909 2019-04-08 15:41:33Z antanas 
;
_cod_original_cell_volume 2144.2(5)
_cod_original_sg_symbol_Hall P2yb
_cod_original_sg_symbol_H-M P21
_cod_database_code 4131090

loop_
_symmetry_equiv_pos_as_xyz
'x, y, z'
'-x, y+1/2, -z'

loop_
_atom_site_label
_atom_site_type_symbol
_atom_site_fract_x
_atom_site_fract_y
_atom_site_fract_z
_atom_site_U_iso_or_equiv
_atom_site_adp_type
_atom_site_occupancy
_atom_site_symmetry_multiplicity
_atom_site_calc_flag
_atom_site_refinement_flags
_atom_site_disorder_assembly
_atom_site_disorder_group
C1 C 0.3348(4) 0.1950(3) 0.6850(3) 0.0180(8) Uani 1 1 d . A .
H1 H 0.3677 0.2005 0.7530 0.022 Uiso 1 1 calc R . .
C2 C 0.3575(4) 0.1185(2) 0.6298(3) 0.0198(8) Uani 1 1 d . . .
C3 C 0.3098(4) 0.1074(3) 0.5306(3) 0.0305(10) Uani 1 1 d . A .
H3 H 0.3260 0.0546 0.4941 0.037 Uiso 1 1 calc R . .
C4 C 0.2378(5) 0.1758(3) 0.4867(3) 0.0316(10) Uani 1 1 d . . .
C5 C 0.2151(4) 0.2528(3) 0.5393(3) 0.0251(9) Uani 1 1 d . A .
H5 H 0.1662 0.2991 0.5074 0.030 Uiso 1 1 calc R . .
C6 C 0.2632(4) 0.2636(3) 0.6392(3) 0.0190(8) Uani 1 1 d . . .
C7 C 0.2590(4) 0.3785(2) 0.7780(3) 0.0166(8) Uani 1 1 d . . .
C8 C 0.1857(4) 0.4865(2) 0.8990(3) 0.0169(8) Uani 1 1 d . . .
H8 H 0.2738 0.5021 0.9207 0.020 Uiso 1 1 calc R A .
C9 C 0.1397(3) 0.4161(2) 0.9719(3) 0.0167(8) Uani 1 1 d . A .
C10 C 0.1279(5) 0.3544(3) 1.1384(3) 0.0311(10) Uani 1 1 d . A .
H10A H 0.0445 0.3377 1.1105 0.047 Uiso 1 1 calc R . .
H10B H 0.1224 0.3838 1.2037 0.047 Uiso 1 1 calc R . .
H10C H 0.1794 0.3006 1.1473 0.047 Uiso 1 1 calc R . .
C11 C 0.2910(4) 0.4650(3) 1.1130(3) 0.0273(9) Uani 1 1 d . A .
H11A H 0.3527 0.4227 1.1429 0.041 Uiso 1 1 calc R . .
H11B H 0.2652 0.5056 1.1652 0.041 Uiso 1 1 calc R . .
H11C H 0.3275 0.4997 1.0603 0.041 Uiso 1 1 calc R . .
C14 C 0.1068(3) 0.5736(2) 0.8941(3) 0.0165(8) Uani 1 1 d . A .
C15 C 0.1264(4) 0.6234(3) 0.9951(3) 0.0226(9) Uani 1 1 d . . .
H15A H 0.0948 0.5867 1.0485 0.034 Uiso 1 1 calc R A .
H15B H 0.0816 0.6805 0.9906 0.034 Uiso 1 1 calc R . .
H15C H 0.2152 0.6347 1.0106 0.034 Uiso 1 1 calc R . .
C16 C -0.0333(4) 0.5546(3) 0.8711(3) 0.0203(8) Uani 1 1 d . . .
H16A H -0.0458 0.5205 0.8083 0.031 Uiso 1 1 calc R A .
H16B H -0.0785 0.6114 0.8640 0.031 Uiso 1 1 calc R . .
H16C H -0.0642 0.5199 0.9263 0.031 Uiso 1 1 calc R . .
C17 C 0.1534(4) 0.6335(3) 0.8113(3) 0.0214(8) Uani 1 1 d . . .
H17A H 0.2434 0.6414 0.8229 0.032 Uiso 1 1 calc R A .
H17B H 0.1125 0.6920 0.8126 0.032 Uiso 1 1 calc R . .
H17C H 0.1340 0.6053 0.7455 0.032 Uiso 1 1 calc R . .
N1 N 0.2258(3) 0.3418(2) 0.6865(2) 0.0185(7) Uani 1 1 d . A .
H1A H 0.1701 0.3732 0.6498 0.022 Uiso 1 1 calc R . .
N2 N 0.1816(3) 0.4445(2) 0.8002(2) 0.0171(6) Uani 1 1 d . A .
H2 H 0.1260 0.4632 0.7531 0.021 Uiso 1 1 calc R . .
N3 N 0.1837(3) 0.4159(2) 1.0694(2) 0.0216(7) Uani 1 1 d . . .
O1 O 0.0596(2) 0.36149(17) 0.9404(2) 0.0201(6) Uani 1 1 d . . .
C12 C 0.4352(4) 0.0444(3) 0.6782(3) 0.0271(9) Uani 1 1 d . . .
F1 F 0.4689(2) 0.05740(16) 0.77380(18) 0.0288(6) Uani 1 1 d . . .
F2 F 0.5403(3) 0.0325(2) 0.6316(2) 0.0432(7) Uani 1 1 d . . .
F3 F 0.3750(3) -0.03424(17) 0.6712(2) 0.0450(7) Uani 1 1 d . . .
C13 C 0.1771(6) 0.1637(4) 0.3835(4) 0.0546(7) Uani 0.569(11) 1 d PD A 1
F4 F 0.2373(7) 0.1012(6) 0.3308(5) 0.0546(7) Uani 0.569(11) 1 d PD A 1
F5 F 0.1487(8) 0.2363(5) 0.3361(5) 0.0546(7) Uani 0.569(11) 1 d PD A 1
F6 F 0.0589(7) 0.1242(5) 0.3925(5) 0.0546(7) Uani 0.569(11) 1 d PD A 1
C13A C 0.1771(6) 0.1637(4) 0.3835(4) 0.0546(7) Uani 0.431(11) 1 d PD A 2
F4A F 0.2546(9) 0.1338(8) 0.3157(7) 0.0546(7) Uani 0.431(11) 1 d PD A 2
F5A F 0.1059(10) 0.2321(6) 0.3464(7) 0.0546(7) Uani 0.431(11) 1 d PD A 2
F6A F 0.0850(9) 0.0989(7) 0.3700(7) 0.0546(7) Uani 0.431(11) 1 d PD A 2
S1 S 0.38427(8) 0.35035(6) 0.85408(7) 0.0190(2) Uani 1 1 d . A .
C41 C 0.3768(5) 0.5370(4) 0.6136(5) 0.0495(14) Uani 1 1 d . . .
H41A H 0.3591 0.5203 0.6829 0.059 Uiso 1 1 calc R . .
H41B H 0.4381 0.4938 0.5905 0.059 Uiso 1 1 calc R . .
Cl1 Cl 0.44027(13) 0.64576(10) 0.61391(11) 0.0519(4) Uani 1 1 d . . .
Cl2 Cl 0.23883(13) 0.53065(10) 0.53403(11) 0.0498(3) Uani 1 1 d . . .
C21 C 0.8236(4) 0.5340(3) 0.1324(3) 0.0183(8) Uani 1 1 d . B .
H21 H 0.8832 0.5107 0.1818 0.022 Uiso 1 1 calc R . .
C22 C 0.7343(4) 0.4776(2) 0.0834(3) 0.0186(8) Uani 1 1 d . . .
C23 C 0.6463(4) 0.5094(3) 0.0107(3) 0.0190(8) Uani 1 1 d . B .
H23 H 0.5855 0.4706 -0.0211 0.023 Uiso 1 1 calc R . .
C24 C 0.6498(3) 0.5996(3) -0.0143(3) 0.0177(7) Uani 1 1 d . . .
C25 C 0.7368(3) 0.6574(2) 0.0336(3) 0.0163(7) Uani 1 1 d . B .
H25 H 0.7371 0.7190 0.0157 0.020 Uiso 1 1 calc R . .
C26 C 0.8235(3) 0.6247(2) 0.1077(3) 0.0153(7) Uani 1 1 d . . .
C27 C 0.9912(3) 0.6849(3) 0.2323(3) 0.0159(7) Uani 1 1 d . . .
C28 C 1.1460(4) 0.7811(2) 0.3279(3) 0.0169(8) Uani 1 1 d . . .
H28 H 1.1578 0.7248 0.3682 0.020 Uiso 1 1 calc R B .
C29 C 1.0901(3) 0.8518(3) 0.3945(3) 0.0175(7) Uani 1 1 d . B .
C30 C 1.1751(5) 0.7782(3) 0.5541(3) 0.0296(10) Uani 1 1 d . B .
H30A H 1.1859 0.7259 0.5113 0.044 Uiso 1 1 calc R . .
H30B H 1.1252 0.7615 0.6095 0.044 Uiso 1 1 calc R . .
H30C H 1.2565 0.7997 0.5814 0.044 Uiso 1 1 calc R . .
C31 C 1.0662(4) 0.9225(3) 0.5562(3) 0.0294(10) Uani 1 1 d . B .
H31A H 1.0391 0.9726 0.5124 0.044 Uiso 1 1 calc R . .
H31B H 1.1330 0.9424 0.6050 0.044 Uiso 1 1 calc R . .
H31C H 0.9960 0.9011 0.5921 0.044 Uiso 1 1 calc R . .
C34 C 1.2736(3) 0.8077(2) 0.2908(3) 0.0171(8) Uani 1 1 d . B .
C35 C 1.2647(4) 0.8931(3) 0.2261(3) 0.0242(9) Uani 1 1 d . . .
H35A H 1.2019 0.8847 0.1697 0.036 Uiso 1 1 calc R B .
H35B H 1.3453 0.9053 0.2001 0.036 Uiso 1 1 calc R . .
H35C H 1.2410 0.9437 0.2674 0.036 Uiso 1 1 calc R . .
C36 C 1.3168(4) 0.7309(3) 0.2272(4) 0.0266(9) Uani 1 1 d . . .
H36A H 1.3149 0.6749 0.2655 0.040 Uiso 1 1 calc R B .
H36B H 1.4018 0.7425 0.2097 0.040 Uiso 1 1 calc R . .
H36C H 1.2617 0.7258 0.1656 0.040 Uiso 1 1 calc R . .
C37 C 1.3693(4) 0.8229(3) 0.3798(3) 0.0235(9) Uani 1 1 d . . .
H37A H 1.3417 0.8720 0.4214 0.035 Uiso 1 1 calc R B .
H37B H 1.4495 0.8383 0.3547 0.035 Uiso 1 1 calc R . .
H37C H 1.3780 0.7681 0.4202 0.035 Uiso 1 1 calc R . .
N4 N 0.9068(3) 0.6882(2) 0.1502(2) 0.0154(6) Uani 1 1 d . B .
H4 H 0.9046 0.7399 0.1184 0.018 Uiso 1 1 calc R . .
N5 N 1.0552(3) 0.7633(2) 0.2452(2) 0.0163(6) Uani 1 1 d . B .
H5A H 1.0400 0.8058 0.2001 0.020 Uiso 1 1 calc R . .
N6 N 1.1119(3) 0.8490(2) 0.4945(2) 0.0221(7) Uani 1 1 d . . .
O2 O 1.0234(2) 0.91183(18) 0.3540(2) 0.0203(6) Uani 1 1 d . . .
C32 C 0.7331(4) 0.3802(3) 0.1100(3) 0.0277(10) Uani 0.83(4) 1 d PD B 1
F7 F 0.7689(12) 0.3272(5) 0.0377(4) 0.0446(18) Uani 0.83(4) 1 d PD B 1
F8 F 0.6175(4) 0.3524(4) 0.1296(12) 0.042(2) Uani 0.83(4) 1 d PD B 1
F9 F 0.8062(10) 0.3628(5) 0.1937(4) 0.0329(14) Uani 0.83(4) 1 d PD B 1
C32A C 0.7331(4) 0.3802(3) 0.1100(3) 0.0277(10) Uani 0.17(4) 1 d PD B 2
F7A F 0.804(4) 0.342(2) 0.043(2) 0.0446(18) Uani 0.17(4) 1 d PD B 2
F8A F 0.6190(19) 0.347(2) 0.090(4) 0.042(2) Uani 0.17(4) 1 d PD B 2
F9A F 0.776(4) 0.353(3) 0.2012(16) 0.0329(14) Uani 0.17(4) 1 d PD B 2
C33 C 0.5522(4) 0.6373(3) -0.0891(4) 0.0290(8) Uani 0.63(2) 1 d PDU B 1
F10 F 0.5914(18) 0.7064(7) -0.1411(11) 0.0342(17) Uani 0.63(2) 1 d PDU B 1
F11 F 0.4554(7) 0.6683(7) -0.0403(8) 0.0401(15) Uani 0.63(2) 1 d PDU B 1
F12 F 0.5034(11) 0.5767(5) -0.1557(7) 0.0378(17) Uani 0.63(2) 1 d PDU B 1
C33A C 0.5522(4) 0.6373(3) -0.0891(4) 0.0290(8) Uani 0.37(2) 1 d PD B 2
F10A F 0.587(3) 0.7170(12) -0.124(2) 0.0342(17) Uani 0.37(2) 1 d PD B 2
F11A F 0.4406(12) 0.6441(12) -0.0560(14) 0.0401(15) Uani 0.37(2) 1 d PD B 2
F12A F 0.5451(15) 0.5803(9) -0.1704(11) 0.0378(17) Uani 0.37(2) 1 d PD B 2
S2 S 1.01577(11) 0.59756(7) 0.30967(8) 0.0306(3) Uani 1 1 d . B .

loop_
_atom_site_aniso_label
_atom_site_aniso_U_11
_atom_site_aniso_U_22
_atom_site_aniso_U_33
_atom_site_aniso_U_23
_atom_site_aniso_U_13
_atom_site_aniso_U_12
C1 0.0161(19) 0.0195(18) 0.0184(19) -0.0024(15) 0.0018(15) -0.0020(15)
C2 0.0197(19) 0.0160(19) 0.024(2) 0.0017(15) 0.0043(15) 0.0014(15)
C3 0.039(3) 0.027(2) 0.027(2) -0.0116(18) 0.0046(19) 0.0020(19)
C4 0.046(3) 0.023(2) 0.024(2) -0.0066(17) -0.002(2) 0.009(2)
C5 0.034(2) 0.0203(19) 0.020(2) 0.0002(16) -0.0027(18) 0.0059(18)
C6 0.0179(19) 0.0175(18) 0.022(2) -0.0017(15) 0.0053(15) -0.0014(15)
C7 0.0176(19) 0.0127(17) 0.0194(19) 0.0024(14) 0.0014(15) -0.0020(14)
C8 0.0195(19) 0.0183(18) 0.0128(18) -0.0053(14) 0.0002(15) -0.0010(15)
C9 0.0171(19) 0.0138(17) 0.0190(19) -0.0027(14) 0.0005(15) 0.0041(15)
C10 0.044(3) 0.030(2) 0.021(2) 0.0003(18) 0.0053(19) -0.003(2)
C11 0.031(2) 0.030(2) 0.019(2) 0.0014(17) -0.0075(17) -0.0043(18)
C14 0.0177(19) 0.0159(18) 0.0156(18) -0.0006(14) -0.0003(15) -0.0024(14)
C15 0.026(2) 0.0148(18) 0.027(2) -0.0056(15) 0.0034(17) -0.0026(15)
C16 0.0185(19) 0.0181(18) 0.024(2) -0.0021(15) 0.0017(16) -0.0011(15)
C17 0.027(2) 0.0162(17) 0.021(2) 0.0000(15) 0.0020(16) 0.0007(16)
N1 0.0187(16) 0.0212(16) 0.0152(15) -0.0021(13) -0.0008(12) 0.0030(13)
N2 0.0198(17) 0.0189(15) 0.0123(15) -0.0035(12) -0.0012(12) 0.0027(13)
N3 0.0309(19) 0.0207(16) 0.0126(16) 0.0005(13) -0.0017(14) -0.0024(14)
O1 0.0197(13) 0.0145(12) 0.0258(15) -0.0029(11) -0.0001(11) 0.0011(11)
C12 0.030(2) 0.0196(19) 0.032(2) 0.0004(17) 0.0040(19) 0.0044(17)
F1 0.0313(14) 0.0268(12) 0.0278(13) 0.0044(10) -0.0007(11) 0.0082(10)
F2 0.0365(16) 0.0523(18) 0.0425(16) 0.0077(14) 0.0141(13) 0.0246(14)
F3 0.0479(17) 0.0171(12) 0.067(2) 0.0032(13) -0.0157(15) -0.0064(12)
C13 0.0764(19) 0.0536(16) 0.0322(13) -0.0159(10) -0.0069(13) 0.0071(14)
F4 0.0764(19) 0.0536(16) 0.0322(13) -0.0159(10) -0.0069(13) 0.0071(14)
F5 0.0764(19) 0.0536(16) 0.0322(13) -0.0159(10) -0.0069(13) 0.0071(14)
F6 0.0764(19) 0.0536(16) 0.0322(13) -0.0159(10) -0.0069(13) 0.0071(14)
C13A 0.0764(19) 0.0536(16) 0.0322(13) -0.0159(10) -0.0069(13) 0.0071(14)
F4A 0.0764(19) 0.0536(16) 0.0322(13) -0.0159(10) -0.0069(13) 0.0071(14)
F5A 0.0764(19) 0.0536(16) 0.0322(13) -0.0159(10) -0.0069(13) 0.0071(14)
F6A 0.0764(19) 0.0536(16) 0.0322(13) -0.0159(10) -0.0069(13) 0.0071(14)
S1 0.0158(4) 0.0188(4) 0.0217(5) -0.0036(4) -0.0032(4) 0.0012(4)
C41 0.037(3) 0.052(3) 0.059(4) 0.018(3) -0.001(3) -0.002(3)
Cl1 0.0407(7) 0.0577(8) 0.0560(8) 0.0128(7) -0.0054(6) -0.0055(6)
Cl2 0.0446(8) 0.0490(8) 0.0548(8) 0.0045(6) -0.0031(6) -0.0033(6)
C21 0.0165(18) 0.0168(18) 0.0206(19) -0.0015(15) -0.0040(15) 0.0025(15)
C22 0.0200(19) 0.0146(17) 0.021(2) -0.0037(15) 0.0032(16) 0.0007(15)
C23 0.0187(19) 0.0172(18) 0.021(2) -0.0054(15) 0.0007(16) -0.0032(15)
C24 0.0171(18) 0.0196(18) 0.0158(18) -0.0029(15) -0.0021(14) -0.0017(15)
C25 0.0161(18) 0.0146(17) 0.0180(18) -0.0027(14) 0.0004(14) 0.0018(14)
C26 0.0131(17) 0.0159(17) 0.0170(18) 0.0000(14) 0.0024(14) -0.0029(14)
C27 0.0152(18) 0.0179(17) 0.0148(17) 0.0011(14) 0.0030(14) -0.0004(14)
C28 0.0191(19) 0.0140(17) 0.0170(19) -0.0006(14) -0.0021(15) -0.0018(14)
C29 0.0138(17) 0.0198(18) 0.0189(19) -0.0028(15) 0.0007(14) -0.0061(16)
C30 0.038(3) 0.033(2) 0.018(2) 0.0051(18) 0.0012(18) 0.007(2)
C31 0.030(2) 0.032(2) 0.026(2) -0.0091(18) 0.0019(18) 0.0047(19)
C34 0.0135(18) 0.0173(18) 0.0202(19) -0.0030(15) -0.0004(15) 0.0012(14)
C35 0.018(2) 0.025(2) 0.030(2) 0.0026(17) 0.0013(17) -0.0006(16)
C36 0.0180(19) 0.026(2) 0.036(2) -0.0121(18) 0.0015(17) -0.0012(16)
C37 0.017(2) 0.024(2) 0.029(2) -0.0043(17) -0.0033(16) -0.0024(16)
N4 0.0176(16) 0.0101(14) 0.0176(15) -0.0015(12) -0.0043(13) -0.0008(12)
N5 0.0184(16) 0.0144(15) 0.0152(16) -0.0001(12) -0.0046(13) -0.0028(12)
N6 0.0241(17) 0.0239(16) 0.0179(16) -0.0025(14) -0.0009(13) 0.0017(15)
O2 0.0203(14) 0.0172(13) 0.0228(14) -0.0020(11) -0.0022(11) 0.0039(11)
C32 0.034(2) 0.018(2) 0.031(2) -0.0024(16) -0.0006(19) -0.0032(17)
F7 0.085(5) 0.011(2) 0.0385(18) -0.0077(14) 0.007(2) -0.001(3)
F8 0.0384(17) 0.0265(16) 0.061(6) 0.013(3) 0.000(2) -0.0134(13)
F9 0.046(4) 0.015(2) 0.0353(16) 0.0085(12) -0.011(2) -0.012(2)
C32A 0.034(2) 0.018(2) 0.031(2) -0.0024(16) -0.0006(19) -0.0032(17)
F7A 0.085(5) 0.011(2) 0.0385(18) -0.0077(14) 0.007(2) -0.001(3)
F8A 0.0384(17) 0.0265(16) 0.061(6) 0.013(3) 0.000(2) -0.0134(13)
F9A 0.046(4) 0.015(2) 0.0353(16) 0.0085(12) -0.011(2) -0.012(2)
C33 0.0258(18) 0.0241(18) 0.035(2) 0.0013(13) -0.0118(14) -0.0052(15)
F10 0.0385(19) 0.030(3) 0.031(5) 0.007(3) -0.018(3) -0.011(2)
F11 0.017(2) 0.044(5) 0.057(3) 0.000(2) -0.012(2) -0.001(2)
F12 0.028(5) 0.0316(15) 0.049(3) -0.0018(17) -0.027(3) -0.010(2)
C33A 0.0258(18) 0.0241(18) 0.035(2) 0.0013(13) -0.0118(14) -0.0052(15)
F10A 0.0385(19) 0.030(3) 0.031(5) 0.007(3) -0.018(3) -0.011(2)
F11A 0.017(2) 0.044(5) 0.057(3) 0.000(2) -0.012(2) -0.001(2)
F12A 0.028(5) 0.0316(15) 0.049(3) -0.0018(17) -0.027(3) -0.010(2)
S2 0.0392(6) 0.0216(5) 0.0281(6) 0.0121(4) -0.0167(5) -0.0133(5)

loop_
_atom_type_symbol
_atom_type_description
_atom_type_scat_dispersion_real
_atom_type_scat_dispersion_imag
_atom_type_scat_source
C C 0.0033 0.0016 'International Tables Vol C Tables 4.2.6.8 and 6.1.1.4'
H H 0.0000 0.0000 'International Tables Vol C Tables 4.2.6.8 and 6.1.1.4'
Cl Cl 0.1484 0.1585 'International Tables Vol C Tables 4.2.6.8 and 6.1.1.4'
F F 0.0171 0.0103 'International Tables Vol C Tables 4.2.6.8 and 6.1.1.4'
N N 0.0061 0.0033 'International Tables Vol C Tables 4.2.6.8 and 6.1.1.4'
O O 0.0106 0.0060 'International Tables Vol C Tables 4.2.6.8 and 6.1.1.4'
S S 0.1246 0.1234 'International Tables Vol C Tables 4.2.6.8 and 6.1.1.4'

loop_
_geom_angle_atom_site_label_1
_geom_angle_atom_site_label_2
_geom_angle_atom_site_label_3
_geom_angle
C2 C1 C6 119.1(3)
C2 C1 H1 120.5
C6 C1 H1 120.5
C3 C2 C1 122.2(4)
C3 C2 C12 118.2(4)
C1 C2 C12 119.5(4)
C4 C3 C2 117.9(4)
C4 C3 H3 121.1
C2 C3 H3 121.1
C5 C4 C3 121.1(4)
C5 C4 C13 119.2(4)
C3 C4 C13 119.5(4)
C4 C5 C6 120.7(4)
C4 C5 H5 119.6
C6 C5 H5 119.6
C1 C6 C5 119.0(4)
C1 C6 N1 125.8(4)
C5 C6 N1 115.1(3)
N2 C7 N1 111.7(3)
N2 C7 S1 122.5(3)
N1 C7 S1 125.7(3)
N2 C8 C9 106.7(3)
N2 C8 C14 110.2(3)
C9 C8 C14 113.2(3)
N2 C8 H8 108.9
C9 C8 H8 108.9
C14 C8 H8 108.9
O1 C9 N3 120.8(4)
O1 C9 C8 119.1(3)
N3 C9 C8 120.1(3)
N3 C10 H10A 109.5
N3 C10 H10B 109.5
H10A C10 H10B 109.5
N3 C10 H10C 109.5
H10A C10 H10C 109.5
H10B C10 H10C 109.5
N3 C11 H11A 109.5
N3 C11 H11B 109.5
H11A C11 H11B 109.5
N3 C11 H11C 109.5
H11A C11 H11C 109.5
H11B C11 H11C 109.5
C17 C14 C15 108.5(3)
C17 C14 C16 109.5(3)
C15 C14 C16 109.2(3)
C17 C14 C8 107.9(3)
C15 C14 C8 109.3(3)
C16 C14 C8 112.3(3)
C14 C15 H15A 109.5
C14 C15 H15B 109.5
H15A C15 H15B 109.5
C14 C15 H15C 109.5
H15A C15 H15C 109.5
H15B C15 H15C 109.5
C14 C16 H16A 109.5
C14 C16 H16B 109.5
H16A C16 H16B 109.5
C14 C16 H16C 109.5
H16A C16 H16C 109.5
H16B C16 H16C 109.5
C14 C17 H17A 109.5
C14 C17 H17B 109.5
H17A C17 H17B 109.5
C14 C17 H17C 109.5
H17A C17 H17C 109.5
H17B C17 H17C 109.5
C7 N1 C6 132.4(3)
C7 N1 H1A 113.8
C6 N1 H1A 113.8
C7 N2 C8 122.7(3)
C7 N2 H2 118.6
C8 N2 H2 118.6
C9 N3 C11 126.5(3)
C9 N3 C10 118.3(3)
C11 N3 C10 114.9(3)
F1 C12 F3 107.0(4)
F1 C12 F2 106.7(4)
F3 C12 F2 105.9(3)
F1 C12 C2 114.3(3)
F3 C12 C2 111.3(4)
F2 C12 C2 111.2(3)
F5 C13 F4 115.6(6)
F5 C13 F6 102.1(6)
F4 C13 F6 103.1(5)
F5 C13 C4 115.1(5)
F4 C13 C4 111.5(5)
F6 C13 C4 107.9(5)
Cl1 C41 Cl2 111.2(3)
Cl1 C41 H41A 109.4
Cl2 C41 H41A 109.4
Cl1 C41 H41B 109.4
Cl2 C41 H41B 109.4
H41A C41 H41B 108.0
C26 C21 C22 119.1(3)
C26 C21 H21 120.5
C22 C21 H21 120.5
C23 C22 C21 121.9(3)
C23 C22 C32 118.7(3)
C21 C22 C32 119.5(4)
C22 C23 C24 118.0(3)
C22 C23 H23 121.0
C24 C23 H23 121.0
C23 C24 C25 121.4(3)
C23 C24 C33 119.5(3)
C25 C24 C33 119.0(4)
C24 C25 C26 120.0(3)
C24 C25 H25 120.0
C26 C25 H25 120.0
C21 C26 C25 119.6(3)
C21 C26 N4 125.2(3)
C25 C26 N4 115.2(3)
N5 C27 N4 111.6(3)
N5 C27 S2 122.6(3)
N4 C27 S2 125.8(3)
N5 C28 C29 107.1(3)
N5 C28 C34 111.9(3)
C29 C28 C34 114.1(3)
N5 C28 H28 107.9
C29 C28 H28 107.9
C34 C28 H28 107.9
O2 C29 N6 120.4(4)
O2 C29 C28 119.0(3)
N6 C29 C28 120.6(3)
N6 C30 H30A 109.5
N6 C30 H30B 109.5
H30A C30 H30B 109.5
N6 C30 H30C 109.5
H30A C30 H30C 109.5
H30B C30 H30C 109.5
N6 C31 H31A 109.5
N6 C31 H31B 109.5
H31A C31 H31B 109.5
N6 C31 H31C 109.5
H31A C31 H31C 109.5
H31B C31 H31C 109.5
C36 C34 C37 109.0(3)
C36 C34 C35 108.7(3)
C37 C34 C35 108.7(3)
C36 C34 C28 107.7(3)
C37 C34 C28 110.8(3)
C35 C34 C28 111.8(3)
C34 C35 H35A 109.5
C34 C35 H35B 109.5
H35A C35 H35B 109.5
C34 C35 H35C 109.5
H35A C35 H35C 109.5
H35B C35 H35C 109.5
C34 C36 H36A 109.5
C34 C36 H36B 109.5
H36A C36 H36B 109.5
C34 C36 H36C 109.5
H36A C36 H36C 109.5
H36B C36 H36C 109.5
C34 C37 H37A 109.5
C34 C37 H37B 109.5
H37A C37 H37B 109.5
C34 C37 H37C 109.5
H37A C37 H37C 109.5
H37B C37 H37C 109.5
C27 N4 C26 131.8(3)
C27 N4 H4 114.1
C26 N4 H4 114.1
C27 N5 C28 124.2(3)
C27 N5 H5A 117.9
C28 N5 H5A 117.9
C29 N6 C30 127.2(4)
C29 N6 C31 119.4(3)
C30 N6 C31 113.4(3)
F7 C32 F9 107.5(5)
F7 C32 F8 106.3(4)
F9 C32 F8 105.7(4)
F7 C32 C22 113.5(5)
F9 C32 C22 111.7(5)
F8 C32 C22 111.6(4)
F10 C33 F12 107.6(7)
F10 C33 F11 105.9(8)
F12 C33 F11 105.6(4)
F10 C33 C24 113.7(9)
F12 C33 C24 113.8(5)
F11 C33 C24 109.7(6)

loop_
_geom_bond_atom_site_label_1
_geom_bond_atom_site_label_2
_geom_bond_distance
C1 C2 1.392(5)
C1 C6 1.395(6)
C1 H1 0.9500
C2 C3 1.391(6)
C2 C12 1.504(6)
C3 C4 1.386(6)
C3 H3 0.9500
C4 C5 1.378(6)
C4 C13 1.488(7)
C5 C6 1.401(6)
C5 H5 0.9500
C6 N1 1.402(5)
C7 N2 1.340(5)
C7 N1 1.360(5)
C7 S1 1.681(4)
C8 N2 1.456(5)
C8 C9 1.541(5)
C8 C14 1.554(5)
C8 H8 1.0000
C9 O1 1.238(5)
C9 N3 1.349(5)
C10 N3 1.462(6)
C10 H10A 0.9800
C10 H10B 0.9800
C10 H10C 0.9800
C11 N3 1.454(5)
C11 H11A 0.9800
C11 H11B 0.9800
C11 H11C 0.9800
C14 C17 1.536(5)
C14 C15 1.537(5)
C14 C16 1.547(5)
C15 H15A 0.9800
C15 H15B 0.9800
C15 H15C 0.9800
C16 H16A 0.9800
C16 H16B 0.9800
C16 H16C 0.9800
C17 H17A 0.9800
C17 H17B 0.9800
C17 H17C 0.9800
N1 H1A 0.8800
N2 H2 0.8800
C12 F1 1.313(5)
C12 F3 1.343(5)
C12 F2 1.347(5)
C13 F5 1.281(9)
C13 F4 1.363(8)
C13 F6 1.421(9)
C41 Cl1 1.763(6)
C41 Cl2 1.764(6)
C41 H41A 0.9900
C41 H41B 0.9900
C21 C26 1.394(5)
C21 C22 1.404(5)
C21 H21 0.9500
C22 C23 1.388(5)
C22 C32 1.497(6)
C23 C24 1.389(6)
C23 H23 0.9500
C24 C25 1.394(5)
C24 C33 1.504(5)
C25 C26 1.396(5)
C25 H25 0.9500
C26 N4 1.397(5)
C27 N5 1.364(5)
C27 N4 1.370(5)
C27 S2 1.671(4)
C28 N5 1.442(5)
C28 C29 1.534(5)
C28 C34 1.552(5)
C28 H28 1.0000
C29 O2 1.246(5)
C29 N6 1.336(5)
C30 N6 1.459(5)
C30 H30A 0.9800
C30 H30B 0.9800
C30 H30C 0.9800
C31 N6 1.480(5)
C31 H31A 0.9800
C31 H31B 0.9800
C31 H31C 0.9800
C34 C36 1.521(5)
C34 C37 1.527(5)
C34 C35 1.539(5)
C35 H35A 0.9800
C35 H35B 0.9800
C35 H35C 0.9800
C36 H36A 0.9800
C36 H36B 0.9800
C36 H36C 0.9800
C37 H37A 0.9800
C37 H37B 0.9800
C37 H37C 0.9800
N4 H4 0.8800
N5 H5A 0.8800
C32 F7 1.328(6)
C32 F9 1.341(6)
C32 F8 1.360(6)
C33 F10 1.331(8)
C33 F12 1.347(7)
C33 F11 1.355(8)

loop_
_geom_hbond_atom_site_label_D
_geom_hbond_atom_site_label_H
_geom_hbond_atom_site_label_A
_geom_hbond_distance_DH
_geom_hbond_distance_HA
_geom_hbond_distance_DA
_geom_hbond_angle_DHA
_geom_hbond_site_symmetry_A
N1 H1A O2 0.88 2.17 2.900(4) 140.5 2_646
N2 H2 O2 0.88 2.21 2.942(4) 140.8 2_646
N4 H4 O1 0.88 2.03 2.891(4) 166.7 2_656

loop_
_geom_torsion_atom_site_label_1
_geom_torsion_atom_site_label_2
_geom_torsion_atom_site_label_3
_geom_torsion_atom_site_label_4
_geom_torsion
C6 C1 C2 C3 -0.9(6)
C6 C1 C2 C12 179.6(4)
C1 C2 C3 C4 0.2(7)
C12 C2 C3 C4 179.7(4)
C2 C3 C4 C5 0.5(7)
C2 C3 C4 C13 -175.4(5)
C3 C4 C5 C6 -0.7(7)
C13 C4 C5 C6 175.2(5)
C2 C1 C6 C5 0.7(6)
C2 C1 C6 N1 175.7(4)
C4 C5 C6 C1 0.0(6)
C4 C5 C6 N1 -175.5(4)
N2 C8 C9 O1 -32.9(4)
C14 C8 C9 O1 88.5(4)
N2 C8 C9 N3 149.0(3)
C14 C8 C9 N3 -89.6(4)
N2 C8 C14 C17 -54.6(4)
C9 C8 C14 C17 -174.1(3)
N2 C8 C14 C15 -172.4(3)
C9 C8 C14 C15 68.1(4)
N2 C8 C14 C16 66.2(4)
C9 C8 C14 C16 -53.2(4)
N2 C7 N1 C6 -167.4(4)
S1 C7 N1 C6 15.3(6)
C1 C6 N1 C7 10.5(7)
C5 C6 N1 C7 -174.4(4)
N1 C7 N2 C8 171.2(3)
S1 C7 N2 C8 -11.4(5)
C9 C8 N2 C7 -69.6(4)
C14 C8 N2 C7 167.1(3)
O1 C9 N3 C11 168.8(4)
C8 C9 N3 C11 -13.1(6)
O1 C9 N3 C10 -4.6(5)
C8 C9 N3 C10 173.5(4)
C3 C2 C12 F1 -175.3(4)
C1 C2 C12 F1 4.3(6)
C3 C2 C12 F3 -53.9(5)
C1 C2 C12 F3 125.6(4)
C3 C2 C12 F2 63.9(5)
C1 C2 C12 F2 -116.6(4)
C5 C4 C13 F5 26.3(9)
C3 C4 C13 F5 -157.7(7)
C5 C4 C13 F4 160.5(6)
C3 C4 C13 F4 -23.6(9)
C5 C4 C13 F6 -87.0(7)
C3 C4 C13 F6 89.0(7)
C26 C21 C22 C23 0.4(6)
C26 C21 C22 C32 -179.6(4)
C21 C22 C23 C24 1.0(6)
C32 C22 C23 C24 -179.0(4)
C22 C23 C24 C25 -1.4(6)
C22 C23 C24 C33 -177.1(4)
C23 C24 C25 C26 0.5(6)
C33 C24 C25 C26 176.1(4)
C22 C21 C26 C25 -1.3(6)
C22 C21 C26 N4 -179.9(3)
C24 C25 C26 C21 0.9(6)
C24 C25 C26 N4 179.6(3)
N5 C28 C29 O2 -35.9(5)
C34 C28 C29 O2 88.4(4)
N5 C28 C29 N6 143.8(3)
C34 C28 C29 N6 -91.9(4)
N5 C28 C34 C36 -58.9(4)
C29 C28 C34 C36 179.4(3)
N5 C28 C34 C37 -178.0(3)
C29 C28 C34 C37 60.3(4)
N5 C28 C34 C35 60.5(4)
C29 C28 C34 C35 -61.2(4)
N5 C27 N4 C26 179.0(4)
S2 C27 N4 C26 -1.3(6)
C21 C26 N4 C27 -11.9(6)
C25 C26 N4 C27 169.5(4)
N4 C27 N5 C28 177.0(3)
S2 C27 N5 C28 -2.7(5)
C29 C28 N5 C27 -110.8(4)
C34 C28 N5 C27 123.6(4)
O2 C29 N6 C30 172.3(4)
C28 C29 N6 C30 -7.4(6)
O2 C29 N6 C31 -5.7(6)
C28 C29 N6 C31 174.5(4)
C23 C22 C32 F7 70.2(8)
C21 C22 C32 F7 -109.8(7)
C23 C22 C32 F9 -167.9(6)
C21 C22 C32 F9 12.0(8)
C23 C22 C32 F8 -49.9(9)
C21 C22 C32 F8 130.1(8)
C23 C24 C33 F10 -150.7(7)
C25 C24 C33 F10 33.6(8)
C23 C24 C33 F12 -27.0(8)
C25 C24 C33 F12 157.3(7)
C23 C24 C33 F11 91.0(7)
C25 C24 C33 F11 -84.7(7)
